data_7155287
loop_
_publ_author_name
'Miles-Barrett, Daniel M'
'Neal, Andrew R.'
'Hand, Calum'
'Montgomery, James R. D.'
'Panovic, Isabella'
'Ojo, O. Stephen'
'Lancefield, Christopher S.'
'Cordes, David B.'
'Slawin, Alexandra M. Z.'
'Lebl, Tomas'
'Westwood, Nicholas J.'

_publ_section_title
;
 The synthesis and analysis of lignin-bound Hibbert ketone structures in
 technical lignins.
;
_journal_issue 42
_journal_name_full 'Organic &amp; biomolecular chemistry'
_journal_page_first 10023
_journal_page_last 10030
_journal_paper_doi 10.1039/c6ob01915c
_journal_volume 14
_journal_year 2016
_chemical_formula_moiety 'C10 H12 O4'
_chemical_formula_sum 'C10 H12 O4'
_chemical_formula_weight 196.20
_space_group_crystal_system monoclinic
_space_group_IT_number 14
_space_group_name_Hall '-P 2yn'
_space_group_name_H-M_alt 'P 1 21/n 1'
_symmetry_space_group_name_Hall '-P 2yn'
_symmetry_space_group_name_H-M 'P 1 21/n 1'
_atom_sites_solution_hydrogens geom
_atom_sites_solution_primary direct
_atom_sites_solution_secondary difmap
_audit_creation_date 2016-08-19
_audit_creation_method 'by CrystalStructure 4.1'
_audit_update_record
;
2016-08-19 deposited with the CCDC.
2016-09-22 downloaded from the CCDC.
;
_cell_angle_alpha 90.0000
_cell_angle_beta 95.867(3)
_cell_angle_gamma 90.0000
_cell_formula_units_Z 4
_cell_length_a 5.1845(7)
_cell_length_b 11.6355(15)
_cell_length_c 16.143(2)
_cell_measurement_reflns_used 818
_cell_measurement_temperature 173
_cell_measurement_theta_max 46.70
_cell_measurement_theta_min 18.50
_cell_volume 968.7(2)
_computing_cell_refinement 'CrystalClear-SM Expert 2.1 b42'
_computing_data_collection 'CrystalClear-SM Expert 2.1 b42 (Rigaku, 2015)'
_computing_data_reduction 'CrystalClear-SM Expert 2.1 b42'
_computing_molecular_graphics 'CrystalStructure 4.1'
_computing_publication_material 'CrystalStructure 4.1 (Rigaku, 2014)'
_computing_structure_refinement 'SHELXL2013 (Sheldrick, 2008)'
_computing_structure_solution 'SIR2011 (Burla, et al., 2012)'
_diffrn_ambient_temperature 173
_diffrn_detector_area_resol_mean 5.814
_diffrn_measured_fraction_theta_full 0.991
_diffrn_measured_fraction_theta_max 0.989
_diffrn_measurement_device_type 'Rigaku XtaLAB P100'
_diffrn_measurement_method \w
_diffrn_radiation_type 'Cu K\a'
_diffrn_radiation_wavelength 1.54187
_diffrn_reflns_av_R_equivalents 0.0318
_diffrn_reflns_Laue_measured_fraction_full 0.991
_diffrn_reflns_Laue_measured_fraction_max 0.989
_diffrn_reflns_limit_h_max 6
_diffrn_reflns_limit_h_min -6
_diffrn_reflns_limit_k_max 13
_diffrn_reflns_limit_k_min -8
_diffrn_reflns_limit_l_max 19
_diffrn_reflns_limit_l_min -19
_diffrn_reflns_number 10037
_diffrn_reflns_point_group_measured_fraction_full 0.991
_diffrn_reflns_point_group_measured_fraction_max 0.989
_diffrn_reflns_theta_full 67.687
_diffrn_reflns_theta_max 68.038
_diffrn_reflns_theta_min 4.693
_diffrn_standards_number 0
_exptl_absorpt_coefficient_mu 0.879
_exptl_absorpt_correction_T_max 0.983
_exptl_absorpt_correction_T_min 0.881
_exptl_absorpt_correction_type multi-scan
_exptl_absorpt_process_details 'REQAB (Rigaku, 1998)'
_exptl_crystal_colour colorless
_exptl_crystal_density_diffrn 1.345
_exptl_crystal_density_method 'not measured'
_exptl_crystal_description platelet
_exptl_crystal_F_000 416.00
_exptl_crystal_recrystallization_method 'Re-crystallisation from solvent: Acetone'
_exptl_crystal_size_max 0.130
_exptl_crystal_size_mid 0.080
_exptl_crystal_size_min 0.020
_refine_diff_density_max 0.19
_refine_diff_density_min -0.16
_refine_ls_extinction_method none
_refine_ls_goodness_of_fit_ref 1.075
_refine_ls_hydrogen_treatment mixed
_refine_ls_number_parameters 136
_refine_ls_number_reflns 1740
_refine_ls_number_restraints 2
_refine_ls_R_factor_all 0.0396
_refine_ls_R_factor_gt 0.0329
_refine_ls_shift/su_max 0.000
_refine_ls_structure_factor_coef Fsqd
_refine_ls_weighting_details 'w = 1/[\s^2^(Fo^2^)+(0.0551P)^2^+0.1448P] where P=(Fo^2^+2Fc^2^)/3'
_refine_ls_weighting_scheme calc
_refine_ls_wR_factor_gt 0.0928
_refine_ls_wR_factor_ref 0.0969
_reflns_number_gt 1478
_reflns_number_total 1740
_reflns_threshold_expression F^2^>2.0\s(F^2^)
_cod_data_source_file c6ob01915c2.cif
_cod_data_source_block 1
_cod_depositor_comments 'Adding full bibliography for 7155287--7155288.cif.'
_cod_database_code 7155287

loop_
_space_group_symop_id
_space_group_symop_operation_xyz
1 +X,+Y,+Z
2 1/2-X,1/2+Y,1/2-Z
3 -X,-Y,-Z
4 -1/2+X,-1/2-Y,-1/2+Z

loop_
_atom_site_label
_atom_site_type_symbol
_atom_site_fract_x
_atom_site_fract_y
_atom_site_fract_z
_atom_site_U_iso_or_equiv
_atom_site_adp_type
_atom_site_occupancy
_atom_site_site_symmetry_order
_atom_site_calc_flag
_atom_site_refinement_flags_posn
_atom_site_refinement_flags_adp
O1 O 0.0636(2) 0.94372(9) 0.11596(6) 0.0469(3) Uani 1 1 d D .
H1 H -0.056(4) 1.0009(16) 0.1065(13) 0.082(7) Uiso 1 1 d D .
O2 O -0.20242(19) 1.05116(8) 0.22670(6) 0.0400(3) Uani 1 1 d . .
O9 O -0.0963(2) 0.80904(10) 0.53459(7) 0.0624(3) Uani 1 1 d . .
O10 O -0.2467(2) 0.60593(9) 0.46336(6) 0.0486(3) Uani 1 1 d D .
H10 H -0.272(4) 0.6081(16) 0.5184(10) 0.069(6) Uiso 1 1 d D .
C1 C 0.1162(3) 0.91943(11) 0.19887(8) 0.0357(3) Uani 1 1 d . .
C2 C -0.0211(2) 0.97325(10) 0.25835(8) 0.0332(3) Uani 1 1 d . .
C3 C 0.0333(2) 0.94606(11) 0.34153(8) 0.0347(3) Uani 1 1 d . .
H3 H -0.0610 0.9823 0.3817 0.042 Uiso 1 1 calc R U
C4 C 0.2258(3) 0.86579(11) 0.36726(8) 0.0365(3) Uani 1 1 d . .
C5 C 0.3621(3) 0.81415(12) 0.30803(9) 0.0399(3) Uani 1 1 d . .
H5 H 0.4939 0.7598 0.3248 0.048 Uiso 1 1 calc R U
C6 C 0.3079(3) 0.84117(12) 0.22432(9) 0.0409(3) Uani 1 1 d . .
H6 H 0.4035 0.8055 0.1842 0.049 Uiso 1 1 calc R U
C7 C -0.3480(3) 1.10817(12) 0.28506(9) 0.0431(3) Uani 1 1 d . .
H7A H -0.4485 1.0514 0.3131 0.052 Uiso 1 1 calc R U
H7B H -0.4662 1.1638 0.2557 0.052 Uiso 1 1 calc R U
H7C H -0.2292 1.1484 0.3265 0.052 Uiso 1 1 calc R U
C8 C 0.2717(3) 0.83532(13) 0.45911(8) 0.0421(3) Uani 1 1 d . .
H8A H 0.4303 0.7879 0.4691 0.051 Uiso 1 1 calc R U
H8B H 0.2985 0.9066 0.4924 0.051 Uiso 1 1 calc R U
C9 C 0.0443(3) 0.77015(11) 0.48638(8) 0.0367(3) Uani 1 1 d . .
C10 C -0.0029(3) 0.65217(13) 0.45097(10) 0.0503(4) Uani 1 1 d . .
H10A H 0.0133 0.6549 0.3904 0.060 Uiso 1 1 calc R U
H10B H 0.1336 0.6000 0.4766 0.060 Uiso 1 1 calc R U

loop_
_atom_site_aniso_label
_atom_site_aniso_U_11
_atom_site_aniso_U_22
_atom_site_aniso_U_33
_atom_site_aniso_U_23
_atom_site_aniso_U_13
_atom_site_aniso_U_12
O1 0.0585(7) 0.0503(6) 0.0338(5) 0.0051(4) 0.0137(4) 0.0146(5)
O2 0.0442(6) 0.0412(5) 0.0356(5) 0.0043(4) 0.0084(4) 0.0102(4)
O9 0.0576(7) 0.0727(8) 0.0593(7) -0.0262(6) 0.0182(6) -0.0151(6)
O10 0.0636(7) 0.0494(6) 0.0334(5) -0.0010(4) 0.0087(5) -0.0175(5)
C1 0.0402(7) 0.0348(7) 0.0334(7) 0.0026(5) 0.0094(5) -0.0020(5)
C2 0.0319(6) 0.0304(6) 0.0381(7) 0.0020(5) 0.0072(5) -0.0014(5)
C3 0.0336(7) 0.0368(7) 0.0347(7) -0.0013(5) 0.0086(5) -0.0021(5)
C4 0.0333(7) 0.0381(7) 0.0381(7) 0.0028(5) 0.0033(5) -0.0053(5)
C5 0.0348(7) 0.0383(7) 0.0470(8) 0.0044(6) 0.0057(6) 0.0026(5)
C6 0.0411(8) 0.0398(7) 0.0438(8) -0.0014(6) 0.0145(6) 0.0033(6)
C7 0.0454(8) 0.0430(8) 0.0415(8) -0.0030(6) 0.0069(6) 0.0102(6)
C8 0.0385(7) 0.0484(8) 0.0382(8) 0.0038(6) -0.0017(6) -0.0028(6)
C9 0.0398(7) 0.0415(7) 0.0277(6) 0.0030(5) -0.0015(5) 0.0022(5)
C10 0.0539(9) 0.0421(8) 0.0566(10) -0.0024(6) 0.0131(7) -0.0016(6)

loop_
_atom_type_symbol
_atom_type_description
_atom_type_scat_dispersion_real
_atom_type_scat_dispersion_imag
_atom_type_scat_source
C C 0.0181 0.0091
;
International Tables for Crystallography
(Vol. C, Tables 4.2.6.8 and 6.1.1.4)
;
H H 0.0000 0.0000
;
International Tables for Crystallography
(Vol. C, Table 6.1.1.4)
;
O O 0.0492 0.0322
;
International Tables for Crystallography
(Vol. C, Tables 4.2.6.8 and 6.1.1.4)
;

loop_
_geom_angle_atom_site_label_1
_geom_angle_atom_site_label_2
_geom_angle_atom_site_label_3
_geom_angle
C1 O1 H1 112.3(14)
C2 O2 C7 116.79(10)
C10 O10 H10 110.3(13)
O1 C1 C6 119.56(12)
O1 C1 C2 120.94(12)
C6 C1 C2 119.49(12)
O2 C2 C3 125.45(11)
O2 C2 C1 114.75(11)
C3 C2 C1 119.80(12)
C2 C3 C4 120.71(12)
C2 C3 H3 119.6
C4 C3 H3 119.6
C5 C4 C3 118.97(12)
C5 C4 C8 122.22(12)
C3 C4 C8 118.78(12)
C4 C5 C6 120.52(13)
C4 C5 H5 119.7
C6 C5 H5 119.7
C1 C6 C5 120.50(13)
C1 C6 H6 119.7
C5 C6 H6 119.7
O2 C7 H7A 109.5
O2 C7 H7B 109.5
H7A C7 H7B 109.5
O2 C7 H7C 109.5
H7A C7 H7C 109.5
H7B C7 H7C 109.5
C9 C8 C4 110.72(11)
C9 C8 H8A 109.5
C4 C8 H8A 109.5
C9 C8 H8B 109.5
C4 C8 H8B 109.5
H8A C8 H8B 108.1
O9 C9 C10 120.25(13)
O9 C9 C8 122.84(13)
C10 C9 C8 116.91(12)
O10 C10 C9 114.23(12)
O10 C10 H10A 108.7
C9 C10 H10A 108.7
O10 C10 H10B 108.7
C9 C10 H10B 108.7
H10A C10 H10B 107.6

loop_
_geom_bond_atom_site_label_1
_geom_bond_atom_site_label_2
_geom_bond_distance
O1 C1 1.3678(16)
O1 H1 0.912(15)
O2 C2 1.3669(15)
O2 C7 1.4293(16)
O9 C9 1.2073(17)
O10 C10 1.4069(19)
O10 H10 0.911(15)
C1 C6 1.3792(19)
C1 C2 1.4001(18)
C2 C3 1.3803(18)
C3 C4 1.3984(18)
C3 H3 0.9500
C4 C5 1.383(2)
C4 C8 1.5195(18)
C5 C6 1.388(2)
C5 H5 0.9500
C6 H6 0.9500
C7 H7A 0.9800
C7 H7B 0.9800
C7 H7C 0.9800
C8 C9 1.5050(19)
C8 H8A 0.9900
C8 H8B 0.9900
C9 C10 1.497(2)
C10 H10A 0.9900
C10 H10B 0.9900

loop_
_geom_torsion_atom_site_label_1
_geom_torsion_atom_site_label_2
_geom_torsion_atom_site_label_3
_geom_torsion_atom_site_label_4
_geom_torsion
C7 O2 C2 C3 -0.46(18)
C7 O2 C2 C1 179.86(11)
O1 C1 C2 O2 -1.18(18)
C6 C1 C2 O2 178.55(11)
O1 C1 C2 C3 179.12(12)
C6 C1 C2 C3 -1.15(19)
O2 C2 C3 C4 -179.19(11)
C1 C2 C3 C4 0.47(19)
C2 C3 C4 C5 0.26(19)
C2 C3 C4 C8 -177.71(12)
C3 C4 C5 C6 -0.3(2)
C8 C4 C5 C6 177.58(12)
O1 C1 C6 C5 -179.16(12)
C2 C1 C6 C5 1.1(2)
C4 C5 C6 C1 -0.4(2)
C5 C4 C8 C9 -109.62(15)
C3 C4 C8 C9 68.28(16)
C4 C8 C9 O9 -112.84(15)
C4 C8 C9 C10 67.29(16)
O9 C9 C10 O10 13.6(2)
C8 C9 C10 O10 -166.50(12)
